data_1545561
loop_
_publ_author_name
'Reddy, Mallu Kesava'
'Mallik, Sumitava'
'Ramakrishna, Isai'
'Baidya, Mahiuddin'

_publ_section_title
;
 Nitrosocarbonyl-Henry and Denitration Cascade: Synthesis of \a-Ketoamides
 and \a-Keto Oximes.
;
_journal_issue 7
_journal_name_full 'Organic letters'
_journal_page_first 1694
_journal_page_last 1697
_journal_paper_doi 10.1021/acs.orglett.7b00482
_journal_volume 19
_journal_year 2017
_chemical_formula_sum 'C9 H9 N O2'
_chemical_formula_weight 163.17
_space_group_crystal_system monoclinic
_space_group_IT_number 14
_space_group_name_Hall '-P 2ybc'
_space_group_name_H-M_alt 'P 1 21/c 1'
_symmetry_space_group_name_Hall '-P 2ybc'
_symmetry_space_group_name_H-M 'P 1 21/c 1'
_atom_sites_solution_hydrogens mixed
_audit_creation_method SHELXL-2014/7
_cell_angle_alpha 90
_cell_angle_beta 106.761(2)
_cell_angle_gamma 90
_cell_formula_units_Z 4
_cell_length_a 9.7456(5)
_cell_length_b 14.1679(5)
_cell_length_c 6.2215(2)
_cell_measurement_reflns_used 1935
_cell_measurement_temperature 296(2)
_cell_measurement_theta_max 24.42
_cell_measurement_theta_min 2.61
_cell_volume 822.54(6)
_computing_cell_refinement 'Bruker SAINT'
_computing_data_collection 'Bruker APEX2'
_computing_data_reduction 'Bruker SAINT'
_computing_molecular_graphics 'Bruker SHELXTL'
_computing_publication_material 'Bruker SHELXTL'
_computing_structure_refinement 'SHELXL-2014/7 (Sheldrick, 2014)'
_computing_structure_solution 'SHELXS-97 (Sheldrick 2008)'
_diffrn_ambient_temperature 296(2)
_diffrn_measured_fraction_theta_full 1.000
_diffrn_measured_fraction_theta_max 1.000
_diffrn_measurement_device_type 'Bruker APEX-II CCD'
_diffrn_measurement_method '\f and \w scans'
_diffrn_radiation_type MoK\a
_diffrn_radiation_wavelength 0.71073
_diffrn_reflns_av_R_equivalents 0.0213
_diffrn_reflns_av_unetI/netI 0.0215
_diffrn_reflns_Laue_measured_fraction_full 1.000
_diffrn_reflns_Laue_measured_fraction_max 1.000
_diffrn_reflns_limit_h_max 11
_diffrn_reflns_limit_h_min -10
_diffrn_reflns_limit_k_max 16
_diffrn_reflns_limit_k_min -16
_diffrn_reflns_limit_l_max 7
_diffrn_reflns_limit_l_min -7
_diffrn_reflns_number 6232
_diffrn_reflns_point_group_measured_fraction_full 1.000
_diffrn_reflns_point_group_measured_fraction_max 1.000
_diffrn_reflns_theta_full 24.995
_diffrn_reflns_theta_max 24.995
_diffrn_reflns_theta_min 2.182
_exptl_absorpt_coefficient_mu 0.094
_exptl_absorpt_correction_type none
_exptl_crystal_colour colourless
_exptl_crystal_density_diffrn 1.318
_exptl_crystal_description block
_exptl_crystal_F_000 344
_exptl_crystal_size_max 0.220
_exptl_crystal_size_mid 0.180
_exptl_crystal_size_min 0.120
_refine_diff_density_max 0.178
_refine_diff_density_min -0.129
_refine_diff_density_rms 0.030
_refine_ls_extinction_coef 0.012(3)
_refine_ls_extinction_expression Fc^*^=kFc[1+0.001xFc^2^\l^3^/sin(2\q)]^-1/4^
_refine_ls_extinction_method 'SHELXL-2014/7 (Sheldrick 2014'
_refine_ls_goodness_of_fit_ref 1.077
_refine_ls_hydrogen_treatment mixed
_refine_ls_matrix_type full
_refine_ls_number_parameters 115
_refine_ls_number_reflns 1454
_refine_ls_number_restraints 0
_refine_ls_restrained_S_all 1.077
_refine_ls_R_factor_all 0.0532
_refine_ls_R_factor_gt 0.0378
_refine_ls_shift/su_max 0.001
_refine_ls_shift/su_mean 0.000
_refine_ls_structure_factor_coef Fsqd
_refine_ls_weighting_details 'w=1/[\s^2^(Fo^2^)+(0.0489P)^2^+0.1347P] where P=(Fo^2^+2Fc^2^)/3'
_refine_ls_weighting_scheme calc
_refine_ls_wR_factor_gt 0.0946
_refine_ls_wR_factor_ref 0.1057
_reflns_Friedel_coverage 0.000
_reflns_number_gt 1092
_reflns_number_total 1454
_reflns_threshold_expression 'I > 2\s(I)'
_cod_data_source_file ol7b00482_si_003.cif
_cod_data_source_block trae
_cod_depositor_comments 'Adding full bibliography for 1545561--1545562.cif.'
_cod_database_code 1545561
_shelx_shelxl_version_number 2014/7
_shelx_space_group_comment
; 
The symmetry employed for this shelxl refinement is uniquely defined 
by the following loop, which should always be used as a source of 
symmetry information in preference to the above space-group names. 
They are only intended as comments. 
;
_shelx_estimated_absorpt_t_min 0.980
_shelx_estimated_absorpt_t_max 0.989

loop_
_space_group_symop_operation_xyz
'x, y, z'
'-x, y+1/2, -z+1/2'
'-x, -y, -z'
'x, -y-1/2, z-1/2'

loop_
_atom_site_label
_atom_site_type_symbol
_atom_site_fract_x
_atom_site_fract_y
_atom_site_fract_z
_atom_site_U_iso_or_equiv
_atom_site_adp_type
_atom_site_occupancy
_atom_site_site_symmetry_order
_atom_site_calc_flag
_atom_site_refinement_flags_posn
_atom_site_refinement_flags_adp
C1 C 0.6788(2) 0.59683(12) 0.4150(3) 0.0518(5) Uani 1 1 d . .
H1 H 0.7073 0.5800 0.5659 0.062 Uiso 1 1 calc R U
C2 C 0.5368(2) 0.59201(13) 0.2955(3) 0.0583(5) Uani 1 1 d . .
H2 H 0.4700 0.5706 0.3649 0.070 Uiso 1 1 calc R U
C3 C 0.4925(2) 0.61865(13) 0.0738(3) 0.0561(5) Uani 1 1 d . .
H3 H 0.3958 0.6161 -0.0058 0.067 Uiso 1 1 calc R U
C4 C 0.5914(2) 0.64913(12) -0.0304(3) 0.0523(5) Uani 1 1 d . .
H4 H 0.5612 0.6679 -0.1800 0.063 Uiso 1 1 calc R U
C5 C 0.73543(19) 0.65196(11) 0.0864(3) 0.0435(4) Uani 1 1 d . .
H5 H 0.8021 0.6707 0.0141 0.052 Uiso 1 1 calc R U
C6 C 0.78078(18) 0.62679(11) 0.3121(3) 0.0402(4) Uani 1 1 d . .
C7 C 0.9310(2) 0.63866(11) 0.4541(3) 0.0449(4) Uani 1 1 d . .
C8 C 1.05513(18) 0.62394(12) 0.3612(3) 0.0427(4) Uani 1 1 d . .
C9 C 1.1955(2) 0.66762(15) 0.4796(3) 0.0663(6) Uani 1 1 d . .
H9A H 1.2414 0.6312 0.6108 0.100 Uiso 1 1 calc R U
H9B H 1.1803 0.7309 0.5233 0.100 Uiso 1 1 calc R U
H9C H 1.2553 0.6690 0.3812 0.100 Uiso 1 1 calc R U
N1 N 1.03159(15) 0.56899(9) 0.1921(2) 0.0434(4) Uani 1 1 d . .
O1 O 0.95689(15) 0.66052(10) 0.65092(19) 0.0660(5) Uani 1 1 d . .
O2 O 1.15328(13) 0.55243(10) 0.1227(2) 0.0555(4) Uani 1 1 d . .
H1O H 1.117(3) 0.5154(17) 0.005(4) 0.087(8) Uiso 1 1 d . .

loop_
_atom_site_aniso_label
_atom_site_aniso_U_11
_atom_site_aniso_U_22
_atom_site_aniso_U_33
_atom_site_aniso_U_23
_atom_site_aniso_U_13
_atom_site_aniso_U_12
C1 0.0564(13) 0.0578(11) 0.0452(9) 0.0070(8) 0.0209(9) 0.0092(9)
C2 0.0497(13) 0.0634(12) 0.0693(12) 0.0050(10) 0.0293(11) 0.0014(9)
C3 0.0400(11) 0.0611(12) 0.0641(12) -0.0034(9) 0.0099(9) 0.0009(9)
C4 0.0492(12) 0.0595(11) 0.0448(9) 0.0032(8) 0.0080(8) 0.0036(9)
C5 0.0419(10) 0.0449(9) 0.0442(9) 0.0045(7) 0.0132(8) 0.0014(7)
C6 0.0423(10) 0.0366(8) 0.0418(8) -0.0009(7) 0.0120(7) 0.0055(7)
C7 0.0515(11) 0.0407(9) 0.0390(9) -0.0004(7) 0.0078(8) 0.0051(8)
C8 0.0401(10) 0.0436(9) 0.0389(8) 0.0005(7) 0.0024(7) 0.0034(7)
C9 0.0494(13) 0.0795(14) 0.0608(11) -0.0157(10) 0.0012(10) -0.0057(10)
N1 0.0356(8) 0.0503(8) 0.0435(7) -0.0021(6) 0.0103(6) 0.0029(6)
O1 0.0665(10) 0.0859(10) 0.0409(7) -0.0117(7) 0.0080(6) 0.0074(7)
O2 0.0365(8) 0.0760(9) 0.0537(7) -0.0129(7) 0.0127(6) -0.0002(6)

loop_
_atom_type_symbol
_atom_type_description
_atom_type_scat_dispersion_real
_atom_type_scat_dispersion_imag
_atom_type_scat_source
C C 0.0033 0.0016 'International Tables Vol C Tables 4.2.6.8 and 6.1.1.4'
H H 0.0000 0.0000 'International Tables Vol C Tables 4.2.6.8 and 6.1.1.4'
N N 0.0061 0.0033 'International Tables Vol C Tables 4.2.6.8 and 6.1.1.4'
O O 0.0106 0.0060 'International Tables Vol C Tables 4.2.6.8 and 6.1.1.4'

loop_
_geom_angle_atom_site_label_1
_geom_angle_atom_site_label_2
_geom_angle_atom_site_label_3
_geom_angle
C2 C1 C6 120.52(16)
C2 C1 H1 119.7
C6 C1 H1 119.7
C1 C2 C3 120.44(17)
C1 C2 H2 119.8
C3 C2 H2 119.8
C2 C3 C4 119.92(18)
C2 C3 H3 120.0
C4 C3 H3 120.0
C3 C4 C5 120.25(16)
C3 C4 H4 119.9
C5 C4 H4 119.9
C4 C5 C6 120.14(16)
C4 C5 H5 119.9
C6 C5 H5 119.9
C5 C6 C1 118.69(16)
C5 C6 C7 122.87(15)
C1 C6 C7 118.20(15)
O1 C7 C6 120.63(16)
O1 C7 C8 117.88(16)
C6 C7 C8 121.49(14)
N1 C8 C9 125.66(17)
N1 C8 C7 115.47(15)
C9 C8 C7 118.72(15)
C8 C9 H9A 109.5
C8 C9 H9B 109.5
H9A C9 H9B 109.5
C8 C9 H9C 109.5
H9A C9 H9C 109.5
H9B C9 H9C 109.5
C8 N1 O2 113.05(14)
N1 O2 H1O 100.7(15)

loop_
_geom_bond_atom_site_label_1
_geom_bond_atom_site_label_2
_geom_bond_distance
C1 C2 1.371(3)
C1 C6 1.395(2)
C1 H1 0.9300
C2 C3 1.374(3)
C2 H2 0.9300
C3 C4 1.377(3)
C3 H3 0.9300
C4 C5 1.383(2)
C4 H4 0.9300
C5 C6 1.391(2)
C5 H5 0.9300
C6 C7 1.485(2)
C7 O1 1.2171(19)
C7 C8 1.497(2)
C8 N1 1.276(2)
C8 C9 1.489(3)
C9 H9A 0.9600
C9 H9B 0.9600
C9 H9C 0.9600
N1 O2 1.3939(17)
O2 H1O 0.89(3)

loop_
_geom_torsion_atom_site_label_1
_geom_torsion_atom_site_label_2
_geom_torsion_atom_site_label_3
_geom_torsion_atom_site_label_4
_geom_torsion
C6 C1 C2 C3 -1.5(3)
C1 C2 C3 C4 0.9(3)
C2 C3 C4 C5 0.8(3)
C3 C4 C5 C6 -2.0(3)
C4 C5 C6 C1 1.5(2)
C4 C5 C6 C7 -172.77(16)
C2 C1 C6 C5 0.3(2)
C2 C1 C6 C7 174.76(16)
C5 C6 C7 O1 144.31(18)
C1 C6 C7 O1 -30.0(2)
C5 C6 C7 C8 -35.9(2)
C1 C6 C7 C8 149.82(16)
O1 C7 C8 N1 154.49(16)
C6 C7 C8 N1 -25.3(2)
O1 C7 C8 C9 -21.3(2)
C6 C7 C8 C9 158.96(16)
C9 C8 N1 O2 -0.2(2)
C7 C8 N1 O2 -175.64(12)
